data_7210867
loop_
_publ_author_name
'Ji, Ning-Ning'
'Cheng, Xiao-Jie'
'Liang, Li-Li'
'Xiao, Xin'
'Zhang, Yun-Qian'
'Xue, Sai-Feng'
'Tao, Zhu'
'Zhu, Qian-Jiang'

_publ_section_title
;
 The synthesis of networks based on the coordination of cucurbit[8]urils
 and alkali or alkaline earth ions in the presence of the polychloride
 transition-metal anions
;
_journal_issue 38
_journal_name_full CrystEngComm
_journal_page_first 7709
_journal_paper_doi 10.1039/c3ce40840j
_journal_volume 15
_journal_year 2013
_chemical_formula_sum 'C144 H446 Cl8 N96 O199 Sr4'
_chemical_formula_weight 7342.05
_chemical_name_systematic
;
 ?
;
_space_group_IT_number 2
_symmetry_cell_setting triclinic
_symmetry_space_group_name_Hall '-P 1'
_symmetry_space_group_name_H-M 'P -1'
_atom_sites_solution_hydrogens geom
_atom_sites_solution_primary direct
_atom_sites_solution_secondary difmap
_audit_creation_method SHELXL-97
_cell_angle_alpha 118.963(4)
_cell_angle_beta 90.299(5)
_cell_angle_gamma 104.709(5)
_cell_formula_units_Z 1
_cell_length_a 18.733(6)
_cell_length_b 21.701(7)
_cell_length_c 22.301(7)
_cell_measurement_temperature 223(2)
_cell_volume 7584(4)
_computing_structure_refinement 'SHELXL-97 (Sheldrick, 1997)'
_diffrn_ambient_temperature 223(2)
_diffrn_measured_fraction_theta_full 0.958
_diffrn_measured_fraction_theta_max 0.958
_diffrn_measurement_device_type 'Bruker Smart Apex2 CCD Detector'
_diffrn_measurement_method '\f and \w scan'
_diffrn_radiation_monochromator graphite
_diffrn_radiation_source 'fine-focus sealed tube'
_diffrn_radiation_type MoK\a
_diffrn_radiation_wavelength 0.71073
_diffrn_reflns_av_R_equivalents 0.0713
_diffrn_reflns_av_sigmaI/netI 0.1386
_diffrn_reflns_limit_h_max 22
_diffrn_reflns_limit_h_min -22
_diffrn_reflns_limit_k_max 25
_diffrn_reflns_limit_k_min -25
_diffrn_reflns_limit_l_max 26
_diffrn_reflns_limit_l_min -26
_diffrn_reflns_number 69347
_diffrn_reflns_theta_full 25.00
_diffrn_reflns_theta_max 25.00
_diffrn_reflns_theta_min 1.09
_exptl_absorpt_coefficient_mu 0.903
_exptl_absorpt_correction_T_max 0.8916
_exptl_absorpt_correction_T_min 0.8330
_exptl_absorpt_correction_type multi-scan
_exptl_absorpt_process_details 'SADABS (Bruker, 2008)'
_exptl_crystal_colour colorless
_exptl_crystal_density_diffrn 1.608
_exptl_crystal_density_method 'not measured'
_exptl_crystal_description prism
_exptl_crystal_F_000 3862
_exptl_crystal_size_max 0.21
_exptl_crystal_size_mid 0.16
_exptl_crystal_size_min 0.13
_platon_squeeze_details
;
;
_refine_diff_density_max 0.978
_refine_diff_density_min -0.985
_refine_diff_density_rms 0.105
_refine_ls_extinction_method none
_refine_ls_goodness_of_fit_ref 0.968
_refine_ls_hydrogen_treatment constr
_refine_ls_matrix_type full
_refine_ls_number_parameters 1487
_refine_ls_number_reflns 25594
_refine_ls_number_restraints 0
_refine_ls_restrained_S_all 0.968
_refine_ls_R_factor_all 0.1384
_refine_ls_R_factor_gt 0.0835
_refine_ls_shift/su_max 0.016
_refine_ls_shift/su_mean 0.000
_refine_ls_structure_factor_coef Fsqd
_refine_ls_weighting_details 'calc w=1/[\s^2^(Fo^2^)+(0.1364P)^2^+0.0000P] where P=(Fo^2^+2Fc^2^)/3'
_refine_ls_weighting_scheme calc
_refine_ls_wR_factor_gt 0.2258
_refine_ls_wR_factor_ref 0.2491
_reflns_number_gt 12059
_reflns_number_total 25594
_reflns_threshold_expression >2sigma(I)
_cod_data_source_file c3ce40840j.txt
_cod_data_source_block CCDC931661
_cod_original_cell_volume 7583(4)
_cod_database_code 7210867

loop_
_symmetry_equiv_pos_as_xyz
'x, y, z'
'-x, -y, -z'

loop_
_atom_site_label
_atom_site_type_symbol
_atom_site_fract_x
_atom_site_fract_y
_atom_site_fract_z
_atom_site_U_iso_or_equiv
_atom_site_adp_type
_atom_site_occupancy
_atom_site_symmetry_multiplicity
_atom_site_calc_flag
_atom_site_refinement_flags
Cl1 Cl -0.55384(12) -0.10603(18) -0.12679(14) 0.1165(10) Uani 1 1 d .
Cl2 Cl 0.5175(4) 1.0550(5) 0.6869(4) 0.169(3) Uani 0.50 1 d P
Cl3 Cl 0.3560(4) 0.2837(5) 0.3862(4) 0.167(3) Uani 0.50 1 d P
Cl4 Cl -0.4342(4) -0.2173(5) -0.2965(4) 0.178(3) Uani 0.50 1 d P
Cl5 Cl 0.5363(4) 0.6588(6) 0.4725(5) 0.184(4) Uani 0.50 1 d P
Cl6 Cl 0.2343(8) 0.4568(4) 0.1097(5) 0.260(7) Uani 0.50 1 d P
Cl7 Cl 0.4473(6) 0.4285(4) 0.2811(6) 0.283(8) Uani 0.50 1 d P
O11W O 0.0917(7) 0.8813(6) 0.7211(6) 0.112(5) Uani 0.50 1 d P
O12W O 0.2092(8) 0.8901(9) 0.7631(6) 0.124(5) Uani 0.50 1 d P
O1W O 0.2026(3) 0.2267(2) 0.3705(2) 0.0528(13) Uani 1 1 d .
O2W O 0.1202(4) 0.4362(3) 0.5203(3) 0.093(2) Uani 1 1 d .
O3W O 0.1089(3) 0.4128(3) 0.3796(3) 0.0649(14) Uani 1 1 d .
O4W O -0.0221(5) 0.8256(5) 0.6493(5) 0.164(4) Uani 1 1 d .
O5W O -0.0193(4) 0.3122(7) 0.4364(6) 0.208(5) Uani 1 1 d .
O6W O 0.3265(3) 0.8398(2) 0.7330(2) 0.0738(16) Uani 1 1 d .
O7W O 0.3566(4) 1.0067(4) 0.7887(4) 0.124(3) Uani 1 1 d .
O8W O 0.3821(4) 0.9201(4) 0.6238(4) 0.125(3) Uani 1 1 d .
O9W O 0.1600(4) 0.7814(4) 0.6656(3) 0.129(3) Uani 1 1 d .
O10W O 0.1607(6) 0.8894(4) 0.5950(6) 0.224(6) Uani 1 1 d .
Sr1 Sr 0.11415(4) 0.31090(4) 0.40564(3) 0.0448(2) Uani 1 1 d .
Sr2 Sr 0.26483(4) 0.89711(4) 0.67424(4) 0.0561(2) Uani 1 1 d .
C1 C 0.2889(3) 0.1663(3) 0.1960(3) 0.0342(15) Uani 1 1 d .
C2 C 0.3745(3) 0.1689(3) 0.1218(3) 0.0345(15) Uani 1 1 d .
H2 H 0.4278 0.1836 0.1390 0.041 Uiso 1 1 calc R
C3 C 0.3447(3) 0.2351(3) 0.1467(3) 0.0345(15) Uani 1 1 d .
H3 H 0.3852 0.2815 0.1691 0.041 Uiso 1 1 calc R
C4 C 0.3199(3) 0.1651(3) 0.0251(3) 0.0408(16) Uani 1 1 d .
C5 C 0.2667(3) 0.2883(3) 0.2427(3) 0.0369(15) Uani 1 1 d .
H5A H 0.3059 0.3346 0.2608 0.044 Uiso 1 1 calc R
H5B H 0.2543 0.2810 0.2814 0.044 Uiso 1 1 calc R
C6 C 0.2842(4) 0.2798(4) 0.0771(3) 0.0433(17) Uani 1 1 d .
H6A H 0.3219 0.3268 0.1053 0.052 Uiso 1 1 calc R
H6B H 0.2815 0.2690 0.0294 0.052 Uiso 1 1 calc R
C7 C 0.1346(3) 0.2829(3) 0.2336(3) 0.0345(15) Uani 1 1 d .
C8 C 0.2070(3) 0.3310(3) 0.1735(3) 0.0315(14) Uani 1 1 d .
H8 H 0.2462 0.3784 0.1959 0.038 Uiso 1 1 calc R
C9 C 0.1282(3) 0.3408(3) 0.1701(3) 0.0349(15) Uani 1 1 d .
H9 H 0.1303 0.3929 0.1942 0.042 Uiso 1 1 calc R
C10 C 0.1547(4) 0.2771(3) 0.0570(3) 0.0417(16) Uani 1 1 d .
C11 C 0.0190(3) 0.3161(3) 0.2289(3) 0.0349(15) Uani 1 1 d .
H11A H 0.0247 0.3685 0.2512 0.042 Uiso 1 1 calc R
H11B H 0.0102 0.3015 0.2637 0.042 Uiso 1 1 calc R
C12 C 0.0449(3) 0.3237(3) 0.0696(3) 0.0359(15) Uani 1 1 d .
H12A H 0.0516 0.3762 0.0972 0.043 Uiso 1 1 calc R
H12B H 0.0502 0.3121 0.0223 0.043 Uiso 1 1 calc R
C13 C -0.1057(3) 0.2322(4) 0.1789(3) 0.0355(15) Uani 1 1 d .
C14 C -0.0638(3) 0.3058(3) 0.1329(3) 0.0332(15) Uani 1 1 d .
H14 H -0.0545 0.3593 0.1601 0.040 Uiso 1 1 calc R
C15 C -0.1480(3) 0.2653(3) 0.1044(3) 0.0347(15) Uani 1 1 d .
H15 H -0.1783 0.2994 0.1174 0.042 Uiso 1 1 calc R
C16 C -0.0815(4) 0.2392(3) 0.0113(3) 0.0351(15) Uani 1 1 d .
C17 C -0.2416(4) 0.1803(4) 0.1365(3) 0.062(2) Uani 1 1 d .
H17A H -0.2413 0.1698 0.1741 0.075 Uiso 1 1 calc R
H17B H -0.2730 0.2123 0.1455 0.075 Uiso 1 1 calc R
C18 C -0.2180(4) 0.1910(3) -0.0201(3) 0.0417(17) Uani 1 1 d .
H18A H -0.2493 0.2236 -0.0035 0.050 Uiso 1 1 calc R
H18B H -0.2052 0.1860 -0.0640 0.050 Uiso 1 1 calc R
C19 C -0.2986(3) 0.0479(4) 0.0716(3) 0.0463(18) Uani 1 1 d .
C20 C -0.3111(3) 0.1089(4) 0.0120(3) 0.0421(17) Uani 1 1 d .
H20 H -0.3437 0.1409 0.0249 0.051 Uiso 1 1 calc R
C21 C -0.3548(3) 0.0270(3) -0.0312(3) 0.0283(13) Uani 1 1 d .
H21 H -0.4078 0.0206 -0.0423 0.034 Uiso 1 1 calc R
C22 C -0.2649(4) 0.0576(3) -0.0928(3) 0.0368(16) Uani 1 1 d .
C23 C -0.3880(4) -0.0737(3) -0.0005(3) 0.0424(16) Uani 1 1 d .
H23A H -0.4390 -0.0833 -0.0191 0.051 Uiso 1 1 calc R
H23B H -0.3887 -0.0725 0.0436 0.051 Uiso 1 1 calc R
C24 C -0.3485(4) -0.0691(3) -0.1548(3) 0.0419(16) Uani 1 1 d .
H24A H -0.3285 -0.0656 -0.1934 0.050 Uiso 1 1 calc R
H24B H -0.4025 -0.0817 -0.1640 0.050 Uiso 1 1 calc R
C25 C -0.1652(3) 0.4723(3) 0.2659(3) 0.0353(15) Uani 1 1 d .
C26 C -0.2275(3) 0.5600(3) 0.3228(3) 0.0275(13) Uani 1 1 d .
H26 H -0.2710 0.5592 0.2975 0.033 Uiso 1 1 calc R
C27 C -0.1548(3) 0.5960(3) 0.3077(3) 0.0314(14) Uani 1 1 d .
H27 H -0.1626 0.6188 0.2805 0.038 Uiso 1 1 calc R
C28 C -0.1570(4) 0.6572(3) 0.4277(3) 0.0345(15) Uani 1 1 d .
C29 C -0.0642(3) 0.5386(3) 0.2293(3) 0.0328(14) Uani 1 1 d .
H29A H -0.0735 0.5636 0.2053 0.039 Uiso 1 1 calc R
H29B H -0.0663 0.4886 0.1947 0.039 Uiso 1 1 calc R
C30 C -0.0487(3) 0.7114(3) 0.3882(3) 0.0389(16) Uani 1 1 d .
H30A H -0.0425 0.7523 0.4350 0.047 Uiso 1 1 calc R
H30B H -0.0582 0.7279 0.3563 0.047 Uiso 1 1 calc R
C31 C 0.0646(3) 0.5412(3) 0.2612(3) 0.0333(14) Uani 1 1 d .
C32 C 0.0410(3) 0.6541(3) 0.3077(3) 0.0303(14) Uani 1 1 d .
H32 H 0.0305 0.6762 0.2806 0.036 Uiso 1 1 calc R
C33 C 0.1249(3) 0.6676(3) 0.3235(3) 0.0345(15) Uani 1 1 d .
H33 H 0.1537 0.6927 0.3009 0.041 Uiso 1 1 calc R
C34 C 0.0804(4) 0.7253(3) 0.4278(4) 0.0437(17) Uani 1 1 d .
C35 C 0.2006(3) 0.5764(3) 0.2858(3) 0.0359(15) Uani 1 1 d .
H35A H 0.1916 0.5256 0.2493 0.043 Uiso 1 1 calc R
H35B H 0.2321 0.6075 0.2704 0.043 Uiso 1 1 calc R
C36 C 0.2190(3) 0.7510(3) 0.4339(3) 0.0381(16) Uani 1 1 d .
H36A H 0.2486 0.7672 0.4058 0.046 Uiso 1 1 calc R
H36B H 0.2184 0.7945 0.4770 0.046 Uiso 1 1 calc R
C37 C 0.2491(3) 0.5295(3) 0.3530(3) 0.0303(14) Uani 1 1 d .
C38 C 0.2904(3) 0.6571(3) 0.3980(3) 0.0335(14) Uani 1 1 d .
H38 H 0.3240 0.6807 0.3766 0.040 Uiso 1 1 calc R
C39 C 0.3341(3) 0.6365(3) 0.4422(3) 0.0309(14) Uani 1 1 d .
H39 H 0.3878 0.6489 0.4404 0.037 Uiso 1 1 calc R
C40 C 0.2743(3) 0.7225(3) 0.5146(3) 0.0383(15) Uani 1 1 d .
C41 C 0.3345(3) 0.5119(3) 0.4227(3) 0.0374(16) Uani 1 1 d .
H41A H 0.3880 0.5287 0.4242 0.045 Uiso 1 1 calc R
H41B H 0.3161 0.4620 0.3838 0.045 Uiso 1 1 calc R
C42 C 0.3614(3) 0.6922(3) 0.5732(3) 0.0384(16) Uani 1 1 d .
H42A H 0.4133 0.6998 0.5665 0.046 Uiso 1 1 calc R
H42B H 0.3577 0.7369 0.6134 0.046 Uiso 1 1 calc R
C43 C 0.2869(3) 0.4472(3) 0.4859(3) 0.0316(14) Uani 1 1 d .
C44 C 0.3638(3) 0.5689(3) 0.5536(3) 0.0303(14) Uani 1 1 d .
H44 H 0.4173 0.5813 0.5510 0.036 Uiso 1 1 calc R
C45 C 0.3445(3) 0.5329(3) 0.5994(3) 0.0328(14) Uani 1 1 d .
H45 H 0.3896 0.5342 0.6230 0.039 Uiso 1 1 calc R
C46 C 0.3041(3) 0.6370(3) 0.6432(3) 0.0386(16) Uani 1 1 d .
C47 C 0.2860(3) 0.3987(3) 0.5650(3) 0.0319(14) Uani 1 1 d .
H47A H 0.3304 0.4046 0.5922 0.038 Uiso 1 1 calc R
H47B H 0.2764 0.3524 0.5217 0.038 Uiso 1 1 calc R
C48 C 0.2878(4) 0.5732(4) 0.7093(3) 0.0445(17) Uani 1 1 d .
H48A H 0.2809 0.6196 0.7440 0.053 Uiso 1 1 calc R
H48B H 0.3312 0.5674 0.7275 0.053 Uiso 1 1 calc R
C49 C 0.2910(4) 0.9789(4) 0.4806(4) 0.0439(17) Uani 1 1 d .
C50 C 0.3332(3) 1.0468(3) 0.4240(3) 0.0317(14) Uani 1 1 d .
H50 H 0.3755 1.0399 0.3984 0.038 Uiso 1 1 calc R
C51 C 0.3590(4) 1.0951(3) 0.5008(3) 0.0365(15) Uani 1 1 d .
H51 H 0.4133 1.1166 0.5121 0.044 Uiso 1 1 calc R
C52 C 0.2851(3) 1.1459(3) 0.4628(3) 0.0337(14) Uani 1 1 d .
C53 C 0.3592(4) 1.0627(4) 0.5961(3) 0.0457(17) Uani 1 1 d .
H53A H 0.4126 1.0859 0.6055 0.055 Uiso 1 1 calc R
H53B H 0.3508 1.0161 0.5948 0.055 Uiso 1 1 calc R
C54 C 0.3397(4) 1.2207(3) 0.5867(3) 0.0382(15) Uani 1 1 d .
H54A H 0.3936 1.2395 0.5984 0.046 Uiso 1 1 calc R
H54B H 0.3219 1.2570 0.5827 0.046 Uiso 1 1 calc R
C55 C 0.2852(4) 1.0858(4) 0.6910(3) 0.0413(17) Uani 1 1 d .
C56 C 0.3431(3) 1.1880(3) 0.6809(3) 0.0385(16) Uani 1 1 d .
H56 H 0.3971 1.2118 0.6926 0.046 Uiso 1 1 calc R
C57 C 0.3047(3) 1.2108(4) 0.7482(3) 0.0412(16) Uani 1 1 d .
H57 H 0.3416 1.2427 0.7904 0.049 Uiso 1 1 calc R
C58 C 0.2621(3) 1.2523(3) 0.6779(3) 0.0379(15) Uani 1 1 d .
C59 C 0.2366(4) 1.1389(4) 0.8009(4) 0.0499(18) Uani 1 1 d .
H59A H 0.2685 1.1776 0.8439 0.060 Uiso 1 1 calc R
H59B H 0.2355 1.0920 0.7967 0.060 Uiso 1 1 calc R
C60 C 0.2226(3) 1.2969(3) 0.7943(3) 0.0365(15) Uani 1 1 d .
H60A H 0.2563 1.3227 0.8378 0.044 Uiso 1 1 calc R
H60B H 0.2132 1.3336 0.7849 0.044 Uiso 1 1 calc R
C61 C 0.0978(4) 1.0880(4) 0.7871(4) 0.0497(18) Uani 1 1 d .
C62 C 0.1458(3) 1.2172(3) 0.8403(3) 0.0362(15) Uani 1 1 d .
H62 H 0.1758 1.2488 0.8865 0.043 Uiso 1 1 calc R
C63 C 0.0619(3) 1.1959(3) 0.8445(3) 0.0368(15) Uani 1 1 d .
H63 H 0.0528 1.2165 0.8927 0.044 Uiso 1 1 calc R
C64 C 0.0868(3) 1.2651(3) 0.7880(3) 0.0286(14) Uani 1 1 d .
C65 C -0.0298(3) 1.0730(3) 0.8134(3) 0.0368(15) Uani 1 1 d .
H65A H -0.0242 1.0255 0.8022 0.044 Uiso 1 1 calc R
H65B H -0.0388 1.0969 0.8611 0.044 Uiso 1 1 calc R
C66 C -0.0412(3) 1.2371(3) 0.8127(3) 0.0356(15) Uani 1 1 d .
H66A H -0.0515 1.2544 0.8598 0.043 Uiso 1 1 calc R
H66B H -0.0431 1.2743 0.8009 0.043 Uiso 1 1 calc R
C67 C -0.1388(3) 0.9915(3) 0.7244(3) 0.0334(14) Uani 1 1 d .
C68 C -0.1328(3) 1.1164(3) 0.7864(3) 0.0313(14) Uani 1 1 d .
H68 H -0.1401 1.1397 0.8352 0.038 Uiso 1 1 calc R
C69 C -0.2070(3) 1.0728(3) 0.7376(3) 0.0355(15) Uani 1 1 d .
H69 H -0.2501 1.0784 0.7624 0.043 Uiso 1 1 calc R
C70 C -0.1413(3) 1.1617(3) 0.7118(3) 0.0354(15) Uani 1 1 d .
C71 C 0.2696(3) 1.0664(3) 0.3348(3) 0.0374(15) Uani 1 1 d .
H71A H 0.3111 1.0561 0.3096 0.045 Uiso 1 1 calc R
H71B H 0.2608 1.1090 0.3358 0.045 Uiso 1 1 calc R
C72 C -0.2680(3) 1.0911(3) 0.6477(3) 0.0408(16) Uani 1 1 d .
H72A H -0.3100 1.0928 0.6731 0.049 Uiso 1 1 calc R
H72B H -0.2592 1.1311 0.6378 0.049 Uiso 1 1 calc R
N1 N 0.3287(3) 0.1272(3) 0.1501(2) 0.0325(12) Uani 1 1 d .
N2 N 0.2950(3) 0.2300(3) 0.1953(2) 0.0372(13) Uani 1 1 d .
N3 N 0.3597(3) 0.1329(3) 0.0474(2) 0.0420(13) Uani 1 1 d .
N4 N 0.3066(3) 0.2226(3) 0.0821(2) 0.0375(12) Uani 1 1 d .
N5 N 0.2020(3) 0.2941(2) 0.2132(2) 0.0323(12) Uani 1 1 d .
N6 N 0.0872(3) 0.3031(3) 0.2038(2) 0.0330(12) Uani 1 1 d .
N7 N 0.2125(3) 0.2860(3) 0.0997(2) 0.0345(12) Uani 1 1 d .
N8 N 0.1034(3) 0.3057(3) 0.0964(2) 0.0329(12) Uani 1 1 d .
N9 N -0.0451(3) 0.2769(3) 0.1753(2) 0.0337(12) Uani 1 1 d .
N10 N -0.1639(3) 0.2206(3) 0.1368(3) 0.0437(14) Uani 1 1 d .
N11 N -0.0290(3) 0.2847(3) 0.0705(2) 0.0338(12) Uani 1 1 d .
N12 N -0.1482(3) 0.2251(3) 0.0307(2) 0.0357(12) Uani 1 1 d .
N13 N -0.2739(3) 0.1127(3) 0.0731(2) 0.0419(13) Uani 1 1 d .
N14 N -0.3446(3) -0.0033(3) 0.0111(2) 0.0368(13) Uani 1 1 d .
N15 N -0.2589(3) 0.1212(3) -0.0309(2) 0.0362(12) Uani 1 1 d .
N16 N -0.3209(3) 0.0015(3) -0.0924(2) 0.0349(12) Uani 1 1 d .
N17 N -0.2235(3) 0.4857(2) 0.3008(2) 0.0321(12) Uani 1 1 d .
N18 N -0.1205(3) 0.5366(2) 0.2709(2) 0.0320(12) Uani 1 1 d .
N19 N -0.2228(3) 0.6053(2) 0.3972(2) 0.0338(12) Uani 1 1 d .
N20 N -0.1121(3) 0.6513(2) 0.3781(2) 0.0294(11) Uani 1 1 d .
N21 N 0.0104(3) 0.5764(2) 0.2703(2) 0.0323(12) Uani 1 1 d .
N22 N 0.1307(3) 0.5929(2) 0.2955(2) 0.0309(12) Uani 1 1 d .
N23 N 0.0198(3) 0.6900(2) 0.3769(2) 0.0340(12) Uani 1 1 d .
N24 N 0.1427(3) 0.7111(3) 0.3973(3) 0.0387(13) Uani 1 1 d .
N25 N 0.2397(3) 0.5869(2) 0.3464(2) 0.0309(12) Uani 1 1 d .
N26 N 0.3001(3) 0.5587(2) 0.4113(2) 0.0345(12) Uani 1 1 d .
N27 N 0.2531(3) 0.7076(3) 0.4486(2) 0.0363(12) Uani 1 1 d .
N28 N 0.3168(3) 0.6804(2) 0.5120(2) 0.0353(12) Uani 1 1 d .
N29 N 0.3201(2) 0.5111(2) 0.4865(2) 0.0290(11) Uani 1 1 d .
N30 N 0.3004(3) 0.4575(2) 0.5501(2) 0.0293(11) Uani 1 1 d .
N31 N 0.3391(3) 0.6327(2) 0.5870(2) 0.0337(12) Uani 1 1 d .
N32 N 0.3026(3) 0.5772(3) 0.6484(2) 0.0359(12) Uani 1 1 d .
N33 N 0.2870(3) 0.9772(3) 0.4164(2) 0.0355(12) Uani 1 1 d .
N34 N 0.3314(3) 1.0487(3) 0.5301(2) 0.0353(12) Uani 1 1 d .
N35 N 0.2902(3) 1.0842(2) 0.4055(2) 0.0339(12) Uani 1 1 d .
N36 N 0.3195(3) 1.1517(2) 0.5197(2) 0.0345(12) Uani 1 1 d .
N37 N 0.3259(3) 1.1090(3) 0.6522(2) 0.0374(13) Uani 1 1 d .
N38 N 0.2680(3) 1.1432(3) 0.7437(3) 0.0378(13) Uani 1 1 d .
N39 N 0.3087(3) 1.2109(3) 0.6417(2) 0.0333(12) Uani 1 1 d .
N40 N 0.2581(3) 1.2504(3) 0.7389(2) 0.0380(13) Uani 1 1 d .
N41 N 0.1605(3) 1.1462(3) 0.8041(3) 0.0381(13) Uani 1 1 d .
N42 N 0.0386(3) 1.1165(3) 0.8081(3) 0.0383(13) Uani 1 1 d .
N43 N 0.1527(3) 1.2548(3) 0.8013(2) 0.0355(12) Uani 1 1 d .
N44 N 0.0330(3) 1.2296(3) 0.8101(2) 0.0347(12) Uani 1 1 d .
N45 N -0.0933(3) 1.0612(3) 0.7698(3) 0.0374(13) Uani 1 1 d .
N46 N -0.2034(3) 0.9965(2) 0.7022(2) 0.0323(12) Uani 1 1 d .
N47 N -0.0988(3) 1.1702(3) 0.7670(2) 0.0370(13) Uani 1 1 d .
N48 N -0.2030(3) 1.1025(3) 0.6907(2) 0.0380(13) Uani 1 1 d .
O1 O 0.2516(2) 0.1494(2) 0.2338(2) 0.0418(11) Uani 1 1 d .
O2 O 0.1183(2) 0.2594(2) 0.2740(2) 0.0396(10) Uani 1 1 d .
O3 O -0.1058(3) 0.1987(3) 0.2133(2) 0.0589(13) Uani 1 1 d .
O4 O -0.2809(3) 0.0375(3) 0.1195(2) 0.0646(14) Uani 1 1 d .
O5 O 0.3008(3) 0.1461(3) -0.0353(2) 0.0639(14) Uani 1 1 d .
O6 O 0.1495(3) 0.2475(3) -0.0062(2) 0.0523(12) Uani 1 1 d .
O7 O -0.0659(2) 0.2179(2) -0.0485(2) 0.0422(11) Uani 1 1 d .
O8 O -0.2284(2) 0.0522(2) -0.1396(2) 0.0446(11) Uani 1 1 d .
O9 O -0.1513(2) 0.4122(2) 0.2365(2) 0.0489(12) Uani 1 1 d .
O10 O 0.0532(2) 0.4741(2) 0.2262(2) 0.0455(11) Uani 1 1 d .
O11 O 0.2167(2) 0.4661(2) 0.3151(2) 0.0422(11) Uani 1 1 d .
O12 O 0.2521(2) 0.3894(2) 0.4347(2) 0.0368(10) Uani 1 1 d .
O13 O -0.1387(2) 0.7039(2) 0.49002(19) 0.0357(10) Uani 1 1 d .
O14 O 0.0799(2) 0.7629(2) 0.4896(2) 0.0507(12) Uani 1 1 d .
O15 O 0.2587(2) 0.7696(2) 0.5676(2) 0.0506(12) Uani 1 1 d .
O16 O 0.2804(2) 0.6879(2) 0.6822(2) 0.0464(11) Uani 1 1 d .
O17 O 0.2641(3) 0.9253(3) 0.4869(2) 0.0569(13) Uani 1 1 d .
O18 O 0.2674(3) 1.0223(3) 0.6791(3) 0.0592(13) Uani 1 1 d .
O19 O 0.0944(2) 1.0230(2) 0.7597(3) 0.0568(13) Uani 1 1 d .
O20 O -0.1235(2) 0.9337(2) 0.7061(2) 0.0423(11) Uani 1 1 d .
O21 O 0.2543(2) 1.1894(2) 0.4634(2) 0.0478(12) Uani 1 1 d .
O22 O 0.2303(3) 1.2827(2) 0.6588(2) 0.0485(12) Uani 1 1 d .
O23 O 0.0779(2) 1.3007(2) 0.7614(2) 0.0470(11) Uani 1 1 d .
O24 O -0.1269(2) 1.2004(2) 0.6850(2) 0.0497(12) Uani 1 1 d .

loop_
_atom_site_aniso_label
_atom_site_aniso_U_11
_atom_site_aniso_U_22
_atom_site_aniso_U_33
_atom_site_aniso_U_23
_atom_site_aniso_U_13
_atom_site_aniso_U_12
Cl1 0.0507(13) 0.183(3) 0.106(2) 0.061(2) 0.0282(13) 0.0413(16)
Cl2 0.141(6) 0.219(8) 0.142(6) 0.093(6) 0.018(5) 0.039(6)
Cl3 0.150(6) 0.208(8) 0.182(7) 0.110(7) 0.075(6) 0.089(6)
Cl4 0.122(5) 0.204(8) 0.137(6) 0.032(6) -0.001(5) 0.051(5)
Cl5 0.081(4) 0.297(11) 0.229(9) 0.168(9) 0.049(5) 0.068(6)
Cl6 0.437(18) 0.115(6) 0.201(9) 0.089(6) 0.168(11) 0.018(8)
Cl7 0.224(10) 0.087(5) 0.298(12) -0.036(6) 0.139(9) -0.051(6)
O11W 0.099(9) 0.064(8) 0.093(9) -0.005(7) -0.054(8) -0.007(7)
O12W 0.108(10) 0.176(14) 0.075(9) 0.036(9) 0.014(8) 0.079(10)
O1W 0.094(4) 0.041(3) 0.026(2) 0.011(2) 0.012(2) 0.036(3)
O2W 0.158(6) 0.111(5) 0.058(3) 0.050(3) 0.049(4) 0.097(4)
O3W 0.071(3) 0.056(3) 0.071(3) 0.035(3) 0.002(3) 0.019(3)
O4W 0.121(6) 0.137(7) 0.207(9) 0.106(7) -0.017(6) -0.045(5)
O5W 0.080(6) 0.316(14) 0.266(12) 0.161(11) 0.088(7) 0.083(7)
O6W 0.132(5) 0.045(3) 0.042(3) 0.018(2) 0.011(3) 0.029(3)
O7W 0.132(6) 0.118(6) 0.102(5) 0.061(5) -0.016(5) -0.003(5)
O8W 0.094(5) 0.097(5) 0.203(8) 0.081(5) 0.062(5) 0.045(4)
O9W 0.145(6) 0.112(5) 0.091(5) 0.036(4) 0.065(5) 0.003(5)
O10W 0.234(10) 0.075(5) 0.258(11) 0.009(6) -0.178(9) 0.040(6)
Sr1 0.0490(4) 0.0555(4) 0.0364(4) 0.0261(3) 0.0098(3) 0.0190(3)
Sr2 0.0669(5) 0.0498(4) 0.0520(4) 0.0241(4) 0.0105(4) 0.0207(4)
C1 0.024(3) 0.038(4) 0.031(4) 0.010(3) -0.001(3) 0.009(3)
C2 0.029(3) 0.049(4) 0.027(3) 0.017(3) 0.009(3) 0.020(3)
C3 0.025(3) 0.046(4) 0.038(4) 0.025(3) 0.010(3) 0.012(3)
C4 0.039(4) 0.049(4) 0.030(4) 0.014(3) 0.012(3) 0.018(3)
C5 0.043(4) 0.047(4) 0.025(3) 0.017(3) 0.009(3) 0.023(3)
C6 0.050(4) 0.065(5) 0.040(4) 0.037(4) 0.025(3) 0.032(4)
C7 0.038(4) 0.041(4) 0.024(3) 0.011(3) 0.005(3) 0.022(3)
C8 0.036(3) 0.034(3) 0.027(3) 0.015(3) 0.013(3) 0.017(3)
C9 0.033(3) 0.042(4) 0.028(3) 0.015(3) 0.005(3) 0.014(3)
C10 0.047(4) 0.039(4) 0.044(4) 0.025(3) 0.014(3) 0.012(3)
C11 0.032(3) 0.047(4) 0.025(3) 0.018(3) 0.007(3) 0.013(3)
C12 0.040(4) 0.044(4) 0.037(4) 0.026(3) 0.007(3) 0.020(3)
C13 0.022(3) 0.049(4) 0.025(3) 0.012(3) 0.006(3) 0.009(3)
C14 0.036(3) 0.036(3) 0.024(3) 0.005(3) 0.009(3) 0.027(3)
C15 0.028(3) 0.038(4) 0.021(3) 0.003(3) 0.003(3) 0.008(3)
C16 0.045(4) 0.027(3) 0.020(3) 0.004(3) -0.008(3) 0.007(3)
C17 0.038(4) 0.091(6) 0.020(3) 0.009(4) 0.016(3) -0.001(4)
C18 0.057(4) 0.036(4) 0.027(3) 0.013(3) -0.005(3) 0.012(3)
C19 0.023(4) 0.074(5) 0.041(4) 0.030(4) 0.020(3) 0.014(4)
C20 0.040(4) 0.053(4) 0.025(3) 0.013(3) 0.005(3) 0.015(3)
C21 0.032(3) 0.028(3) 0.018(3) 0.007(3) 0.002(3) 0.007(3)
C22 0.045(4) 0.034(4) 0.025(4) 0.009(3) 0.002(3) 0.014(3)
C23 0.050(4) 0.039(4) 0.049(4) 0.027(3) 0.029(3) 0.019(3)
C24 0.054(4) 0.041(4) 0.030(3) 0.019(3) 0.007(3) 0.009(3)
C25 0.039(4) 0.040(4) 0.027(3) 0.016(3) 0.008(3) 0.013(3)
C26 0.034(3) 0.027(3) 0.024(3) 0.013(3) 0.011(3) 0.011(3)
C27 0.045(4) 0.029(3) 0.021(3) 0.012(3) 0.006(3) 0.014(3)
C28 0.049(4) 0.035(4) 0.033(4) 0.024(3) 0.012(3) 0.020(3)
C29 0.034(4) 0.037(4) 0.022(3) 0.013(3) 0.014(3) 0.006(3)
C30 0.037(4) 0.031(4) 0.038(4) 0.013(3) 0.003(3) 0.002(3)
C31 0.040(4) 0.037(4) 0.033(3) 0.023(3) 0.017(3) 0.017(3)
C32 0.028(3) 0.028(3) 0.034(3) 0.016(3) 0.003(3) 0.006(3)
C33 0.044(4) 0.021(3) 0.038(4) 0.015(3) 0.005(3) 0.007(3)
C34 0.050(4) 0.031(4) 0.055(5) 0.029(4) 0.004(4) 0.004(3)
C35 0.045(4) 0.039(4) 0.034(3) 0.021(3) 0.016(3) 0.020(3)
C36 0.039(4) 0.020(3) 0.040(4) 0.008(3) -0.008(3) 0.002(3)
C37 0.047(4) 0.020(3) 0.025(3) 0.012(3) 0.014(3) 0.007(3)
C38 0.040(4) 0.022(3) 0.035(3) 0.014(3) 0.004(3) 0.004(3)
C39 0.029(3) 0.034(4) 0.032(3) 0.018(3) 0.007(3) 0.010(3)
C40 0.038(4) 0.034(4) 0.036(4) 0.016(3) 0.005(3) 0.005(3)
C41 0.046(4) 0.049(4) 0.024(3) 0.016(3) 0.016(3) 0.028(3)
C42 0.039(4) 0.035(4) 0.029(3) 0.010(3) 0.000(3) 0.004(3)
C43 0.036(4) 0.038(4) 0.027(4) 0.017(3) 0.010(3) 0.022(3)
C44 0.018(3) 0.045(4) 0.036(3) 0.027(3) 0.007(3) 0.010(3)
C45 0.024(3) 0.040(4) 0.035(3) 0.019(3) 0.006(3) 0.009(3)
C46 0.036(4) 0.036(4) 0.038(4) 0.013(3) 0.001(3) 0.012(3)
C47 0.033(3) 0.037(4) 0.034(3) 0.019(3) 0.017(3) 0.021(3)
C48 0.059(5) 0.052(4) 0.022(3) 0.018(3) 0.013(3) 0.017(4)
C49 0.049(4) 0.051(5) 0.057(5) 0.039(4) 0.018(4) 0.028(4)
C50 0.032(3) 0.033(4) 0.035(3) 0.021(3) 0.006(3) 0.009(3)
C51 0.046(4) 0.026(3) 0.043(4) 0.020(3) 0.010(3) 0.014(3)
C52 0.038(4) 0.035(4) 0.035(4) 0.026(3) 0.011(3) 0.005(3)
C53 0.058(4) 0.055(4) 0.035(4) 0.024(3) 0.007(3) 0.030(4)
C54 0.057(4) 0.020(3) 0.028(3) 0.011(3) 0.011(3) -0.001(3)
C55 0.042(4) 0.057(5) 0.043(4) 0.034(4) 0.010(3) 0.025(4)
C56 0.033(4) 0.049(4) 0.042(4) 0.032(3) 0.004(3) 0.008(3)
C57 0.029(3) 0.058(5) 0.036(4) 0.027(3) 0.004(3) 0.007(3)
C58 0.046(4) 0.030(4) 0.032(4) 0.015(3) -0.001(3) 0.003(3)
C59 0.055(4) 0.066(5) 0.055(4) 0.043(4) 0.019(4) 0.031(4)
C60 0.042(4) 0.035(4) 0.033(3) 0.020(3) 0.007(3) 0.006(3)
C61 0.062(5) 0.071(6) 0.052(4) 0.051(4) 0.026(4) 0.031(5)
C62 0.032(4) 0.052(4) 0.035(3) 0.031(3) 0.007(3) 0.008(3)
C63 0.035(4) 0.059(4) 0.030(3) 0.030(3) 0.011(3) 0.020(3)
C64 0.031(3) 0.026(3) 0.029(3) 0.014(3) 0.002(3) 0.007(3)
C65 0.033(4) 0.039(4) 0.041(4) 0.022(3) 0.007(3) 0.012(3)
C66 0.033(3) 0.038(4) 0.046(4) 0.025(3) 0.016(3) 0.018(3)
C67 0.044(4) 0.034(4) 0.022(3) 0.018(3) 0.001(3) 0.002(3)
C68 0.042(4) 0.026(3) 0.031(3) 0.017(3) 0.012(3) 0.012(3)
C69 0.033(3) 0.038(4) 0.042(4) 0.020(3) 0.007(3) 0.019(3)
C70 0.045(4) 0.023(3) 0.040(4) 0.016(3) -0.003(3) 0.010(3)
C71 0.043(4) 0.043(4) 0.039(4) 0.033(3) 0.009(3) 0.007(3)
C72 0.037(4) 0.035(4) 0.041(4) 0.016(3) -0.010(3) 0.002(3)
N1 0.038(3) 0.037(3) 0.032(3) 0.020(2) 0.019(2) 0.019(2)
N2 0.048(3) 0.048(3) 0.026(3) 0.020(3) 0.020(2) 0.027(3)
N3 0.050(3) 0.050(3) 0.034(3) 0.019(3) 0.021(3) 0.030(3)
N4 0.040(3) 0.051(3) 0.033(3) 0.027(3) 0.014(2) 0.017(3)
N5 0.041(3) 0.033(3) 0.029(3) 0.017(2) 0.005(2) 0.017(2)
N6 0.030(3) 0.050(3) 0.022(3) 0.021(2) 0.009(2) 0.011(2)
N7 0.033(3) 0.054(3) 0.029(3) 0.024(3) 0.015(2) 0.026(3)
N8 0.039(3) 0.044(3) 0.016(2) 0.015(2) 0.007(2) 0.014(3)
N9 0.032(3) 0.045(3) 0.026(3) 0.021(2) 0.000(2) 0.008(3)
N10 0.033(3) 0.063(4) 0.035(3) 0.028(3) 0.014(3) 0.006(3)
N11 0.036(3) 0.039(3) 0.021(3) 0.014(2) 0.003(2) 0.006(2)
N12 0.031(3) 0.039(3) 0.027(3) 0.011(2) 0.007(2) 0.008(2)
N13 0.041(3) 0.049(4) 0.021(3) 0.013(3) 0.002(2) -0.002(3)
N14 0.036(3) 0.045(3) 0.019(3) 0.008(2) 0.009(2) 0.012(3)
N15 0.044(3) 0.028(3) 0.025(3) 0.010(2) 0.006(2) -0.001(2)
N16 0.038(3) 0.037(3) 0.018(3) 0.006(2) 0.007(2) 0.008(3)
N17 0.032(3) 0.022(3) 0.034(3) 0.010(2) 0.009(2) 0.002(2)
N18 0.034(3) 0.024(3) 0.035(3) 0.012(2) 0.012(2) 0.009(2)
N19 0.040(3) 0.027(3) 0.031(3) 0.013(2) -0.002(2) 0.007(2)
N20 0.033(3) 0.026(3) 0.025(3) 0.011(2) 0.006(2) 0.006(2)
N21 0.032(3) 0.025(3) 0.035(3) 0.013(2) 0.012(2) 0.005(2)
N22 0.030(3) 0.023(3) 0.032(3) 0.009(2) 0.000(2) 0.006(2)
N23 0.029(3) 0.030(3) 0.039(3) 0.015(2) 0.000(2) 0.008(2)
N24 0.037(3) 0.028(3) 0.049(3) 0.018(3) 0.003(3) 0.009(2)
N25 0.038(3) 0.027(3) 0.025(3) 0.011(2) 0.003(2) 0.009(2)
N26 0.051(3) 0.022(3) 0.032(3) 0.013(2) 0.004(2) 0.014(2)
N27 0.039(3) 0.031(3) 0.031(3) 0.009(2) 0.004(2) 0.013(2)
N28 0.046(3) 0.027(3) 0.027(3) 0.008(2) 0.010(2) 0.011(2)
N29 0.025(3) 0.027(3) 0.032(3) 0.013(2) 0.006(2) 0.007(2)
N30 0.035(3) 0.019(3) 0.034(3) 0.014(2) 0.009(2) 0.010(2)
N31 0.046(3) 0.023(3) 0.032(3) 0.016(2) 0.008(2) 0.004(2)
N32 0.049(3) 0.024(3) 0.025(3) 0.009(2) 0.008(2) 0.002(2)
N33 0.038(3) 0.035(3) 0.037(3) 0.022(3) 0.002(2) 0.009(2)
N34 0.051(3) 0.031(3) 0.031(3) 0.020(3) 0.003(2) 0.015(3)
N35 0.041(3) 0.028(3) 0.034(3) 0.015(2) 0.004(2) 0.012(2)
N36 0.055(3) 0.033(3) 0.028(3) 0.022(2) 0.017(2) 0.019(3)
N37 0.046(3) 0.042(3) 0.038(3) 0.028(3) 0.017(3) 0.017(3)
N38 0.042(3) 0.050(4) 0.046(3) 0.039(3) 0.025(3) 0.020(3)
N39 0.039(3) 0.035(3) 0.033(3) 0.020(2) 0.019(2) 0.015(2)
N40 0.042(3) 0.052(3) 0.038(3) 0.033(3) 0.022(2) 0.020(3)
N41 0.036(3) 0.045(3) 0.053(3) 0.036(3) 0.016(3) 0.017(3)
N42 0.033(3) 0.036(3) 0.052(3) 0.026(3) 0.009(3) 0.012(3)
N43 0.041(3) 0.041(3) 0.042(3) 0.033(3) 0.022(2) 0.015(3)
N44 0.036(3) 0.041(3) 0.041(3) 0.031(3) 0.010(2) 0.009(3)
N45 0.036(3) 0.039(3) 0.048(3) 0.028(3) 0.004(3) 0.015(3)
N46 0.047(3) 0.025(3) 0.032(3) 0.019(2) 0.006(2) 0.011(2)
N47 0.039(3) 0.034(3) 0.040(3) 0.020(3) 0.000(2) 0.010(3)
N48 0.044(3) 0.034(3) 0.042(3) 0.024(3) 0.000(3) 0.009(3)
O1 0.048(3) 0.045(3) 0.037(3) 0.024(2) 0.019(2) 0.015(2)
O2 0.052(3) 0.047(3) 0.030(2) 0.024(2) 0.009(2) 0.020(2)
O3 0.059(3) 0.074(3) 0.050(3) 0.044(3) 0.012(2) 0.003(3)
O4 0.057(3) 0.093(4) 0.046(3) 0.043(3) 0.000(2) 0.009(3)
O5 0.090(4) 0.085(4) 0.036(3) 0.035(3) 0.027(3) 0.046(3)
O6 0.067(3) 0.078(3) 0.017(2) 0.021(2) 0.016(2) 0.035(3)
O7 0.049(3) 0.051(3) 0.020(2) 0.016(2) 0.007(2) 0.009(2)
O8 0.058(3) 0.038(3) 0.037(3) 0.019(2) 0.026(2) 0.011(2)
O9 0.060(3) 0.026(2) 0.049(3) 0.011(2) 0.016(2) 0.010(2)
O10 0.051(3) 0.024(2) 0.054(3) 0.015(2) 0.011(2) 0.010(2)
O11 0.072(3) 0.028(2) 0.025(2) 0.009(2) 0.013(2) 0.020(2)
O12 0.042(2) 0.032(2) 0.037(3) 0.017(2) 0.014(2) 0.013(2)
O13 0.049(3) 0.040(2) 0.019(2) 0.015(2) 0.0056(19) 0.014(2)
O14 0.048(3) 0.052(3) 0.024(2) 0.004(2) -0.002(2) 0.004(2)
O15 0.051(3) 0.045(3) 0.035(3) 0.004(2) 0.007(2) 0.016(2)
O16 0.064(3) 0.029(2) 0.039(3) 0.014(2) 0.022(2) 0.007(2)
O17 0.080(4) 0.043(3) 0.056(3) 0.035(3) 0.003(3) 0.010(3)
O18 0.069(3) 0.047(3) 0.082(4) 0.048(3) 0.017(3) 0.019(3)
O19 0.056(3) 0.038(3) 0.087(4) 0.032(3) 0.026(3) 0.030(2)
O20 0.058(3) 0.030(2) 0.044(3) 0.020(2) 0.003(2) 0.018(2)
O21 0.067(3) 0.046(3) 0.050(3) 0.031(2) 0.011(2) 0.033(2)
O22 0.069(3) 0.050(3) 0.046(3) 0.033(2) 0.012(2) 0.030(3)
O23 0.050(3) 0.050(3) 0.058(3) 0.041(3) 0.010(2) 0.014(2)
O24 0.062(3) 0.036(3) 0.052(3) 0.029(2) -0.007(2) 0.001(2)

loop_
_atom_type_symbol
_atom_type_description
_atom_type_scat_dispersion_real
_atom_type_scat_dispersion_imag
_atom_type_scat_source
C C 0.0033 0.0016 'International Tables Vol C Tables 4.2.6.8 and 6.1.1.4'
H H 0.0000 0.0000 'International Tables Vol C Tables 4.2.6.8 and 6.1.1.4'
N N 0.0061 0.0033 'International Tables Vol C Tables 4.2.6.8 and 6.1.1.4'
O O 0.0106 0.0060 'International Tables Vol C Tables 4.2.6.8 and 6.1.1.4'
Sr Sr -1.5307 3.2498 'International Tables Vol C Tables 4.2.6.8 and 6.1.1.4'
Cl Cl 0.1484 0.1585 'International Tables Vol C Tables 4.2.6.8 and 6.1.1.4'

loop_
_geom_angle_atom_site_label_1
_geom_angle_atom_site_label_2
_geom_angle_atom_site_label_3
_geom_angle
_geom_angle_site_symmetry_1
_geom_angle_site_symmetry_3
O13 Sr1 O3W 139.09(14) 2_566 .
O13 Sr1 O12 87.30(13) 2_566 .
O3W Sr1 O12 76.76(14) . .
O13 Sr1 O2 145.91(12) 2_566 .
O3W Sr1 O2 72.72(14) . .
O12 Sr1 O2 90.82(13) . .
O13 Sr1 O5W 87.1(3) 2_566 .
O3W Sr1 O5W 85.0(3) . .
O12 Sr1 O5W 144.7(3) . .
O2 Sr1 O5W 112.4(3) . .
O13 Sr1 O1W 74.45(12) 2_566 .
O3W Sr1 O1W 130.79(16) . .
O12 Sr1 O1W 69.49(13) . .
O2 Sr1 O1W 73.05(12) . .
O5W Sr1 O1W 141.2(3) . .
O13 Sr1 O2W 71.56(14) 2_566 .
O3W Sr1 O2W 68.02(16) . .
O12 Sr1 O2W 75.21(17) . .
O2 Sr1 O2W 140.34(15) . .
O5W Sr1 O2W 69.9(3) . .
O1W Sr1 O2W 131.43(16) . .
O13 Sr1 O4W 84.2(2) 2_566 2_566
O3W Sr1 O4W 128.9(2) . 2_566
O12 Sr1 O4W 144.9(2) . 2_566
O2 Sr1 O4W 78.0(2) . 2_566
O5W Sr1 O4W 68.8(4) . 2_566
O1W Sr1 O4W 75.4(2) . 2_566
O2W Sr1 O4W 132.7(3) . 2_566
O12W Sr2 O8W 149.1(4) . .
O12W Sr2 O10W 105.2(5) . .
O8W Sr2 O10W 105.3(4) . .
O12W Sr2 O15 114.1(4) . .
O8W Sr2 O15 75.03(19) . .
O10W Sr2 O15 82.0(2) . .
O12W Sr2 O6W 64.6(3) . .
O8W Sr2 O6W 90.1(2) . .
O10W Sr2 O6W 151.4(2) . .
O15 Sr2 O6W 78.99(14) . .
O12W Sr2 O18 110.5(4) . .
O8W Sr2 O18 79.08(18) . .
O10W Sr2 O18 64.1(2) . .
O15 Sr2 O18 129.44(15) . .
O6W Sr2 O18 143.83(15) . .
O12W Sr2 O7W 75.8(4) . .
O8W Sr2 O7W 79.6(3) . .
O10W Sr2 O7W 134.1(2) . .
O15 Sr2 O7W 140.8(2) . .
O6W Sr2 O7W 71.55(19) . .
O18 Sr2 O7W 72.58(19) . .
O12W Sr2 O9W 52.9(4) . .
O8W Sr2 O9W 138.0(2) . .
O10W Sr2 O9W 80.9(3) . .
O15 Sr2 O9W 64.61(17) . .
O6W Sr2 O9W 71.7(2) . .
O18 Sr2 O9W 136.4(2) . .
O7W Sr2 O9W 125.9(2) . .
O1 C1 N1 127.0(6) . .
O1 C1 N2 122.9(5) . .
N1 C1 N2 110.1(6) . .
N3 C2 N1 113.4(5) . .
N3 C2 C3 104.1(4) . .
N1 C2 C3 102.4(4) . .
N3 C2 H2 112.1 . .
N1 C2 H2 112.1 . .
C3 C2 H2 112.1 . .
N2 C3 N4 114.5(4) . .
N2 C3 C2 104.8(5) . .
N4 C3 C2 103.0(5) . .
N2 C3 H3 111.4 . .
N4 C3 H3 111.4 . .
C2 C3 H3 111.4 . .
O5 C4 N4 126.0(6) . .
O5 C4 N3 125.9(6) . .
N4 C4 N3 108.1(5) . .
N2 C5 N5 114.5(5) . .
N2 C5 H5A 108.6 . .
N5 C5 H5A 108.6 . .
N2 C5 H5B 108.6 . .
N5 C5 H5B 108.6 . .
H5A C5 H5B 107.6 . .
N7 C6 N4 112.6(5) . .
N7 C6 H6A 109.1 . .
N4 C6 H6A 109.1 . .
N7 C6 H6B 109.1 . .
N4 C6 H6B 109.1 . .
H6A C6 H6B 107.8 . .
O2 C7 N5 125.2(5) . .
O2 C7 N6 125.2(6) . .
N5 C7 N6 109.5(5) . .
N5 C8 N7 115.3(4) . .
N5 C8 C9 103.1(5) . .
N7 C8 C9 102.2(4) . .
N5 C8 H8 111.8 . .
N7 C8 H8 111.8 . .
C9 C8 H8 111.8 . .
N8 C9 N6 114.7(5) . .
N8 C9 C8 103.3(4) . .
N6 C9 C8 103.8(4) . .
N8 C9 H9 111.5 . .
N6 C9 H9 111.5 . .
C8 C9 H9 111.5 . .
O6 C10 N7 125.2(6) . .
O6 C10 N8 126.5(6) . .
N7 C10 N8 108.2(5) . .
N6 C11 N9 113.4(4) . .
N6 C11 H11A 108.9 . .
N9 C11 H11A 108.9 . .
N6 C11 H11B 108.9 . .
N9 C11 H11B 108.9 . .
H11A C11 H11B 107.7 . .
N11 C12 N8 113.0(5) . .
N11 C12 H12A 109.0 . .
N8 C12 H12A 109.0 . .
N11 C12 H12B 109.0 . .
N8 C12 H12B 109.0 . .
H12A C12 H12B 107.8 . .
O3 C13 N10 124.6(6) . .
O3 C13 N9 123.9(5) . .
N10 C13 N9 111.1(6) . .
N9 C14 N11 114.4(4) . .
N9 C14 C15 104.4(5) . .
N11 C14 C15 103.3(4) . .
N9 C14 H14 111.4 . .
N11 C14 H14 111.4 . .
C15 C14 H14 111.4 . .
N12 C15 N10 114.9(5) . .
N12 C15 C14 102.6(4) . .
N10 C15 C14 100.8(4) . .
N12 C15 H15 112.5 . .
N10 C15 H15 112.5 . .
C14 C15 H15 112.5 . .
O7 C16 N12 128.5(5) . .
O7 C16 N11 123.4(6) . .
N12 C16 N11 108.0(5) . .
N13 C17 N10 114.4(5) . .
N13 C17 H17A 108.7 . .
N10 C17 H17A 108.7 . .
N13 C17 H17B 108.7 . .
N10 C17 H17B 108.7 . .
H17A C17 H17B 107.6 . .
N15 C18 N12 113.1(5) . .
N15 C18 H18A 109.0 . .
N12 C18 H18A 109.0 . .
N15 C18 H18B 109.0 . .
N12 C18 H18B 109.0 . .
H18A C18 H18B 107.8 . .
O4 C19 N13 124.1(6) . .
O4 C19 N14 125.8(7) . .
N13 C19 N14 110.1(6) . .
N15 C20 N13 112.3(5) . .
N15 C20 C21 104.5(4) . .
N13 C20 C21 102.2(5) . .
N15 C20 H20 112.4 . .
N13 C20 H20 112.4 . .
C21 C20 H20 112.4 . .
N14 C21 N16 114.9(5) . .
N14 C21 C20 104.9(4) . .
N16 C21 C20 103.7(5) . .
N14 C21 H21 111.0 . .
N16 C21 H21 111.0 . .
C20 C21 H21 111.0 . .
O8 C22 N15 125.9(6) . .
O8 C22 N16 126.8(5) . .
N15 C22 N16 107.3(5) . .
N14 C23 N3 113.0(5) . 2
N14 C23 H23A 109.0 . .
N3 C23 H23A 109.0 2 .
N14 C23 H23B 109.0 . .
N3 C23 H23B 109.0 2 .
H23A C23 H23B 107.8 . .
N16 C24 N1 112.7(5) . 2
N16 C24 H24A 109.1 . .
N1 C24 H24A 109.1 2 .
N16 C24 H24B 109.1 . .
N1 C24 H24B 109.1 2 .
H24A C24 H24B 107.8 . .
O9 C25 N17 125.5(6) . .
O9 C25 N18 124.4(6) . .
N17 C25 N18 110.1(5) . .
N19 C26 N17 113.4(4) . .
N19 C26 C27 103.3(4) . .
N17 C26 C27 103.6(4) . .
N19 C26 H26 111.9 . .
N17 C26 H26 111.9 . .
C27 C26 H26 111.9 . .
N18 C27 N20 111.5(4) . .
N18 C27 C26 104.9(4) . .
N20 C27 C26 103.3(4) . .
N18 C27 H27 112.2 . .
N20 C27 H27 112.2 . .
C26 C27 H27 112.2 . .
O13 C28 N19 126.8(6) . .
O13 C28 N20 124.4(6) . .
N19 C28 N20 108.8(5) . .
N18 C29 N21 112.1(4) . .
N18 C29 H29A 109.2 . .
N21 C29 H29A 109.2 . .
N18 C29 H29B 109.2 . .
N21 C29 H29B 109.2 . .
H29A C29 H29B 107.9 . .
N20 C30 N23 111.9(5) . .
N20 C30 H30A 109.2 . .
N23 C30 H30A 109.2 . .
N20 C30 H30B 109.2 . .
N23 C30 H30B 109.2 . .
H30A C30 H30B 107.9 . .
O10 C31 N22 127.2(5) . .
O10 C31 N21 124.5(6) . .
N22 C31 N21 108.3(5) . .
N21 C32 N23 114.3(5) . .
N21 C32 C33 105.0(4) . .
N23 C32 C33 102.9(4) . .
N21 C32 H32 111.4 . .
N23 C32 H32 111.4 . .
C33 C32 H32 111.4 . .
N24 C33 N22 113.4(5) . .
N24 C33 C32 105.1(5) . .
N22 C33 C32 102.4(4) . .
N24 C33 H33 111.8 . .
N22 C33 H33 111.8 . .
C32 C33 H33 111.8 . .
O14 C34 N23 126.0(6) . .
O14 C34 N24 125.6(6) . .
N23 C34 N24 108.4(6) . .
N25 C35 N22 113.8(5) . .
N25 C35 H35A 108.8 . .
N22 C35 H35A 108.8 . .
N25 C35 H35B 108.8 . .
N22 C35 H35B 108.8 . .
H35A C35 H35B 107.7 . .
N27 C36 N24 112.6(5) . .
N27 C36 H36A 109.1 . .
N24 C36 H36A 109.1 . .
N27 C36 H36B 109.1 . .
N24 C36 H36B 109.1 . .
H36A C36 H36B 107.8 . .
O11 C37 N26 127.0(5) . .
O11 C37 N25 125.0(5) . .
N26 C37 N25 108.0(5) . .
N25 C38 N27 113.9(5) . .
N25 C38 C39 103.6(4) . .
N27 C38 C39 103.5(4) . .
N25 C38 H38 111.7 . .
N27 C38 H38 111.7 . .
C39 C38 H38 111.7 . .
N26 C39 N28 114.2(5) . .
N26 C39 C38 102.8(4) . .
N28 C39 C38 102.2(4) . .
N26 C39 H39 112.3 . .
N28 C39 H39 112.3 . .
C38 C39 H39 112.3 . .
O15 C40 N28 125.8(6) . .
O15 C40 N27 124.6(6) . .
N28 C40 N27 109.6(5) . .
N26 C41 N29 113.4(4) . .
N26 C41 H41A 108.9 . .
N29 C41 H41A 108.9 . .
N26 C41 H41B 108.9 . .
N29 C41 H41B 108.9 . .
H41A C41 H41B 107.7 . .
N31 C42 N28 114.0(5) . .
N31 C42 H42A 108.8 . .
N28 C42 H42A 108.8 . .
N31 C42 H42B 108.8 . .
N28 C42 H42B 108.8 . .
H42A C42 H42B 107.7 . .
O12 C43 N30 125.6(6) . .
O12 C43 N29 125.2(5) . .
N30 C43 N29 109.2(5) . .
N31 C44 N29 115.1(4) . .
N31 C44 C45 103.5(4) . .
N29 C44 C45 102.0(4) . .
N31 C44 H44 111.8 . .
N29 C44 H44 111.8 . .
C45 C44 H44 111.8 . .
N32 C45 N30 114.3(4) . .
N32 C45 C44 103.4(4) . .
N30 C45 C44 103.6(4) . .
N32 C45 H45 111.6 . .
N30 C45 H45 111.6 . .
C44 C45 H45 111.6 . .
O16 C46 N32 126.1(6) . .
O16 C46 N31 124.9(6) . .
N32 C46 N31 109.0(5) . .
N30 C47 N19 114.1(4) . 2_566
N30 C47 H47A 108.7 . .
N19 C47 H47A 108.7 2_566 .
N30 C47 H47B 108.7 . .
N19 C47 H47B 108.7 2_566 .
H47A C47 H47B 107.6 . .
N32 C48 N17 114.8(5) . 2_566
N32 C48 H48A 108.6 . .
N17 C48 H48A 108.6 2_566 .
N32 C48 H48B 108.6 . .
N17 C48 H48B 108.6 2_566 .
H48A C48 H48B 107.5 . .
O17 C49 N34 128.9(6) . .
O17 C49 N33 123.6(6) . .
N34 C49 N33 107.4(6) . .
N35 C50 N33 112.8(4) . .
N35 C50 C51 105.5(4) . .
N33 C50 C51 104.0(5) . .
N35 C50 H50 111.4 . .
N33 C50 H50 111.4 . .
C51 C50 H50 111.4 . .
N34 C51 N36 111.6(5) . .
N34 C51 C50 105.5(5) . .
N36 C51 C50 102.2(4) . .
N34 C51 H51 112.3 . .
N36 C51 H51 112.3 . .
C50 C51 H51 112.3 . .
O21 C52 N36 125.1(6) . .
O21 C52 N35 125.6(5) . .
N36 C52 N35 109.3(5) . .
N34 C53 N37 114.4(5) . .
N34 C53 H53A 108.7 . .
N37 C53 H53A 108.7 . .
N34 C53 H53B 108.7 . .
N37 C53 H53B 108.7 . .
H53A C53 H53B 107.6 . .
N39 C54 N36 112.3(5) . .
N39 C54 H54A 109.1 . .
N36 C54 H54A 109.1 . .
N39 C54 H54B 109.1 . .
N36 C54 H54B 109.1 . .
H54A C54 H54B 107.9 . .
O18 C55 N37 123.9(6) . .
O18 C55 N38 126.6(7) . .
N37 C55 N38 109.5(6) . .
N39 C56 N37 115.9(5) . .
N39 C56 C57 105.1(5) . .
N37 C56 C57 101.4(5) . .
N39 C56 H56 111.3 . .
N37 C56 H56 111.3 . .
C57 C56 H56 111.3 . .
N38 C57 N40 117.0(5) . .
N38 C57 C56 103.8(5) . .
N40 C57 C56 101.0(5) . .
N38 C57 H57 111.4 . .
N40 C57 H57 111.4 . .
C56 C57 H57 111.4 . .
O22 C58 N40 126.8(6) . .
O22 C58 N39 126.0(6) . .
N40 C58 N39 107.2(5) . .
N38 C59 N41 112.7(5) . .
N38 C59 H59A 109.1 . .
N41 C59 H59A 109.1 . .
N38 C59 H59B 109.1 . .
N41 C59 H59B 109.1 . .
H59A C59 H59B 107.8 . .
N43 C60 N40 112.2(5) . .
N43 C60 H60A 109.2 . .
N40 C60 H60A 109.2 . .
N43 C60 H60B 109.2 . .
N40 C60 H60B 109.2 . .
H60A C60 H60B 107.9 . .
O19 C61 N41 126.9(6) . .
O19 C61 N42 125.6(7) . .
N41 C61 N42 107.5(6) . .
N43 C62 N41 114.1(5) . .
N43 C62 C63 104.7(4) . .
N41 C62 C63 102.8(5) . .
N43 C62 H62 111.6 . .
N41 C62 H62 111.6 . .
C63 C62 H62 111.6 . .
N42 C63 N44 115.6(5) . .
N42 C63 C62 104.6(5) . .
N44 C63 C62 101.7(5) . .
N42 C63 H63 111.4 . .
N44 C63 H63 111.4 . .
C62 C63 H63 111.4 . .
O23 C64 N44 125.7(5) . .
O23 C64 N43 126.0(6) . .
N44 C64 N43 108.3(5) . .
N45 C65 N42 114.6(5) . .
N45 C65 H65A 108.6 . .
N42 C65 H65A 108.6 . .
N45 C65 H65B 108.6 . .
N42 C65 H65B 108.6 . .
H65A C65 H65B 107.6 . .
N47 C66 N44 114.3(5) . .
N47 C66 H66A 108.7 . .
N44 C66 H66A 108.7 . .
N47 C66 H66B 108.7 . .
N44 C66 H66B 108.7 . .
H66A C66 H66B 107.6 . .
O20 C67 N46 125.0(5) . .
O20 C67 N45 125.9(5) . .
N46 C67 N45 109.1(5) . .
N47 C68 N45 113.3(5) . .
N47 C68 C69 104.1(4) . .
N45 C68 C69 103.9(4) . .
N47 C68 H68 111.7 . .
N45 C68 H68 111.7 . .
C69 C68 H68 111.7 . .
N48 C69 N46 112.1(5) . .
N48 C69 C68 103.5(5) . .
N46 C69 C68 103.4(4) . .
N48 C69 H69 112.4 . .
N46 C69 H69 112.4 . .
C68 C69 H69 112.4 . .
O24 C70 N48 125.0(5) . .
O24 C70 N47 126.2(6) . .
N48 C70 N47 108.8(5) . .
N35 C71 N46 113.4(5) . 2_576
N35 C71 H71A 108.9 . .
N46 C71 H71A 108.9 2_576 .
N35 C71 H71B 108.9 . .
N46 C71 H71B 108.9 2_576 .
H71A C71 H71B 107.7 . .
N33 C72 N48 113.5(5) 2_576 .
N33 C72 H72A 108.9 2_576 .
N48 C72 H72A 108.9 . .
N33 C72 H72B 108.9 2_576 .
N48 C72 H72B 108.9 . .
H72A C72 H72B 107.7 . .
C1 N1 C24 120.2(5) . 2
C1 N1 C2 111.8(5) . .
C24 N1 C2 122.3(5) 2 .
C1 N2 C5 125.1(5) . .
C1 N2 C3 109.8(5) . .
C5 N2 C3 124.5(5) . .
C4 N3 C2 112.4(5) . .
C4 N3 C23 122.6(5) . 2
C2 N3 C23 124.8(5) . 2
C4 N4 C6 121.2(5) . .
C4 N4 C3 111.7(5) . .
C6 N4 C3 122.9(5) . .
C7 N5 C5 123.1(5) . .
C7 N5 C8 112.4(5) . .
C5 N5 C8 122.5(5) . .
C7 N6 C11 122.4(5) . .
C7 N6 C9 110.4(5) . .
C11 N6 C9 121.5(5) . .
C10 N7 C6 121.5(5) . .
C10 N7 C8 112.8(5) . .
C6 N7 C8 120.9(5) . .
C10 N8 C9 112.9(5) . .
C10 N8 C12 121.8(5) . .
C9 N8 C12 121.5(5) . .
C13 N9 C11 122.2(5) . .
C13 N9 C14 110.4(5) . .
C11 N9 C14 121.8(5) . .
C13 N10 C15 113.0(5) . .
C13 N10 C17 122.9(6) . .
C15 N10 C17 122.5(5) . .
C16 N11 C12 122.5(5) . .
C16 N11 C14 111.5(5) . .
C12 N11 C14 123.1(5) . .
C16 N12 C15 114.2(5) . .
C16 N12 C18 120.7(5) . .
C15 N12 C18 122.2(5) . .
C19 N13 C17 121.6(6) . .
C19 N13 C20 110.6(5) . .
C17 N13 C20 123.2(6) . .
C19 N14 C21 111.6(5) . .
C19 N14 C23 122.4(6) . .
C21 N14 C23 124.9(5) . .
C22 N15 C18 121.7(5) . .
C22 N15 C20 111.9(5) . .
C18 N15 C20 125.1(5) . .
C22 N16 C21 112.6(5) . .
C22 N16 C24 120.1(5) . .
C21 N16 C24 126.0(5) . .
C25 N17 C48 121.6(5) . 2_566
C25 N17 C26 111.0(5) . .
C48 N17 C26 122.4(5) 2_566 .
C25 N18 C29 123.7(5) . .
C25 N18 C27 109.5(5) . .
C29 N18 C27 124.2(5) . .
C28 N19 C26 113.4(5) . .
C28 N19 C47 122.3(5) . 2_566
C26 N19 C47 123.9(5) . 2_566
C28 N20 C30 122.4(5) . .
C28 N20 C27 110.3(5) . .
C30 N20 C27 121.0(5) . .
C31 N21 C32 111.8(5) . .
C31 N21 C29 122.4(5) . .
C32 N21 C29 123.5(4) . .
C31 N22 C35 122.4(5) . .
C31 N22 C33 112.0(4) . .
C35 N22 C33 122.6(5) . .
C34 N23 C30 121.6(5) . .
C34 N23 C32 111.8(5) . .
C30 N23 C32 122.0(4) . .
C34 N24 C33 111.6(5) . .
C34 N24 C36 123.4(5) . .
C33 N24 C36 123.2(5) . .
C37 N25 C35 123.0(5) . .
C37 N25 C38 111.9(4) . .
C35 N25 C38 123.0(5) . .
C37 N26 C39 113.4(4) . .
C37 N26 C41 120.3(5) . .
C39 N26 C41 122.4(5) . .
C40 N27 C36 124.0(5) . .
C40 N27 C38 111.1(5) . .
C36 N27 C38 122.3(5) . .
C40 N28 C42 123.9(5) . .
C40 N28 C39 113.2(5) . .
C42 N28 C39 120.3(5) . .
C43 N29 C41 121.4(5) . .
C43 N29 C44 112.7(5) . .
C41 N29 C44 121.7(5) . .
C43 N30 C47 123.7(5) . .
C43 N30 C45 111.9(5) . .
C47 N30 C45 123.4(5) . .
C46 N31 C44 111.9(5) . .
C46 N31 C42 123.9(5) . .
C44 N31 C42 123.0(5) . .
C46 N32 C48 122.8(5) . .
C46 N32 C45 111.5(5) . .
C48 N32 C45 121.7(5) . .
C49 N33 C72 120.9(5) . 2_576
C49 N33 C50 110.6(5) . .
C72 N33 C50 123.5(5) 2_576 .
C49 N34 C53 120.0(5) . .
C49 N34 C51 112.1(5) . .
C53 N34 C51 125.3(5) . .
C52 N35 C71 124.2(5) . .
C52 N35 C50 110.6(4) . .
C71 N35 C50 124.0(5) . .
C52 N36 C54 122.0(5) . .
C52 N36 C51 111.7(5) . .
C54 N36 C51 122.3(5) . .
C55 N37 C53 123.2(5) . .
C55 N37 C56 112.2(5) . .
C53 N37 C56 123.7(5) . .
C55 N38 C57 112.5(5) . .
C55 N38 C59 122.3(5) . .
C57 N38 C59 122.2(5) . .
C58 N39 C56 112.2(5) . .
C58 N39 C54 118.4(5) . .
C56 N39 C54 124.2(5) . .
C58 N40 C57 113.9(5) . .
C58 N40 C60 122.0(5) . .
C57 N40 C60 123.0(5) . .
C61 N41 C62 112.8(5) . .
C61 N41 C59 123.1(5) . .
C62 N41 C59 122.6(5) . .
C61 N42 C65 120.7(5) . .
C61 N42 C63 112.2(5) . .
C65 N42 C63 123.9(5) . .
C64 N43 C62 111.9(5) . .
C64 N43 C60 120.5(5) . .
C62 N43 C60 125.1(5) . .
C64 N44 C66 123.0(5) . .
C64 N44 C63 113.1(5) . .
C66 N44 C63 122.7(5) . .
C67 N45 C65 121.7(5) . .
C67 N45 C68 111.1(5) . .
C65 N45 C68 123.1(5) . .
C67 N46 C71 123.4(5) . 2_576
C67 N46 C69 111.9(5) . .
C71 N46 C69 122.2(5) 2_576 .
C70 N47 C66 122.8(5) . .
C70 N47 C68 111.9(5) . .
C66 N47 C68 122.6(5) . .
C70 N48 C72 122.0(5) . .
C70 N48 C69 111.2(5) . .
C72 N48 C69 122.3(5) . .
C7 O2 Sr1 138.7(4) . .
C43 O12 Sr1 131.8(4) . .
C28 O13 Sr1 130.3(4) . 2_566
C40 O15 Sr2 160.7(4) . .
C55 O18 Sr2 164.2(4) . .

loop_
_geom_bond_atom_site_label_1
_geom_bond_atom_site_label_2
_geom_bond_distance
_geom_bond_site_symmetry_2
O12W Sr2 2.296(15) .
O1W Sr1 2.620(4) .
O2W Sr1 2.655(5) .
O3W Sr1 2.568(5) .
O4W Sr1 2.668(7) 2_566
O5W Sr1 2.600(7) .
O6W Sr2 2.626(5) .
O7W Sr2 2.669(7) .
O8W Sr2 2.520(7) .
O9W Sr2 2.688(7) .
O10W Sr2 2.544(7) .
Sr1 O13 2.553(4) 2_566
Sr1 O12 2.584(4) .
Sr1 O2 2.595(4) .
Sr1 O4W 2.668(7) 2_566
Sr2 O15 2.605(4) .
Sr2 O18 2.654(5) .
C1 O1 1.228(7) .
C1 N1 1.346(7) .
C1 N2 1.364(8) .
C2 N3 1.439(7) .
C2 N1 1.456(7) .
C2 C3 1.524(8) .
C2 H2 0.9800 .
C3 N2 1.460(7) .
C3 N4 1.472(7) .
C3 H3 0.9800 .
C4 O5 1.223(7) .
C4 N4 1.365(7) .
C4 N3 1.373(8) .
C5 N2 1.432(7) .
C5 N5 1.437(7) .
C5 H5A 0.9700 .
C5 H5B 0.9700 .
C6 N7 1.452(7) .
C6 N4 1.460(7) .
C6 H6A 0.9700 .
C6 H6B 0.9700 .
C7 O2 1.239(7) .
C7 N5 1.348(8) .
C7 N6 1.379(7) .
C8 N5 1.444(7) .
C8 N7 1.473(7) .
C8 C9 1.551(7) .
C8 H8 0.9800 .
C9 N8 1.449(7) .
C9 N6 1.450(7) .
C9 H9 0.9800 .
C10 O6 1.224(7) .
C10 N7 1.350(7) .
C10 N8 1.365(7) .
C11 N6 1.437(7) .
C11 N9 1.441(7) .
C11 H11A 0.9700 .
C11 H11B 0.9700 .
C12 N11 1.434(7) .
C12 N8 1.465(7) .
C12 H12A 0.9700 .
C12 H12B 0.9700 .
C13 O3 1.288(7) .
C13 N10 1.323(7) .
C13 N9 1.324(8) .
C14 N9 1.446(7) .
C14 N11 1.453(7) .
C14 C15 1.552(8) .
C14 H14 0.9800 .
C15 N12 1.438(7) .
C15 N10 1.446(8) .
C15 H15 0.9800 .
C16 O7 1.244(7) .
C16 N12 1.335(8) .
C16 N11 1.385(7) .
C17 N13 1.431(8) .
C17 N10 1.493(8) .
C17 H17A 0.9700 .
C17 H17B 0.9700 .
C18 N15 1.413(7) .
C18 N12 1.491(7) .
C18 H18A 0.9700 .
C18 H18B 0.9700 .
C19 O4 1.254(8) .
C19 N13 1.348(8) .
C19 N14 1.359(8) .
C20 N15 1.438(8) .
C20 N13 1.483(8) .
C20 C21 1.533(8) .
C20 H20 0.9800 .
C21 N14 1.423(7) .
C21 N16 1.424(7) .
C21 H21 0.9800 .
C22 O8 1.226(7) .
C22 N15 1.377(7) .
C22 N16 1.393(8) .
C23 N14 1.430(8) .
C23 N3 1.441(7) 2
C23 H23A 0.9700 .
C23 H23B 0.9700 .
C24 N16 1.440(7) .
C24 N1 1.450(7) 2
C24 H24A 0.9700 .
C24 H24B 0.9700 .
C25 O9 1.242(7) .
C25 N17 1.353(7) .
C25 N18 1.384(8) .
C26 N19 1.450(7) .
C26 N17 1.464(7) .
C26 C27 1.516(8) .
C26 H26 0.9800 .
C27 N18 1.466(7) .
C27 N20 1.490(7) .
C27 H27 0.9800 .
C28 O13 1.238(7) .
C28 N19 1.340(7) .
C28 N20 1.370(7) .
C29 N18 1.415(7) .
C29 N21 1.461(7) .
C29 H29A 0.9700 .
C29 H29B 0.9700 .
C30 N20 1.445(7) .
C30 N23 1.457(7) .
C30 H30A 0.9700 .
C30 H30B 0.9700 .
C31 O10 1.231(7) .
C31 N22 1.352(7) .
C31 N21 1.379(7) .
C32 N21 1.418(7) .
C32 N23 1.464(7) .
C32 C33 1.529(8) .
C32 H32 0.9800 .
C33 N24 1.430(7) .
C33 N22 1.463(7) .
C33 H33 0.9800 .
C34 O14 1.216(7) .
C34 N23 1.366(8) .
C34 N24 1.381(8) .
C35 N25 1.422(7) .
C35 N22 1.435(7) .
C35 H35A 0.9700 .
C35 H35B 0.9700 .
C36 N27 1.416(7) .
C36 N24 1.460(7) .
C36 H36A 0.9700 .
C36 H36B 0.9700 .
C37 O11 1.192(6) .
C37 N26 1.372(7) .
C37 N25 1.376(7) .
C38 N25 1.451(7) .
C38 N27 1.470(7) .
C38 C39 1.563(8) .
C38 H38 0.9800 .
C39 N26 1.434(7) .
C39 N28 1.471(7) .
C39 H39 0.9800 .
C40 O15 1.230(7) .
C40 N28 1.339(7) .
C40 N27 1.376(7) .
C41 N26 1.448(7) .
C41 N29 1.458(7) .
C41 H41A 0.9700 .
C41 H41B 0.9700 .
C42 N31 1.432(7) .
C42 N28 1.470(7) .
C42 H42A 0.9700 .
C42 H42B 0.9700 .
C43 O12 1.221(6) .
C43 N30 1.351(7) .
C43 N29 1.359(7) .
C44 N31 1.421(7) .
C44 N29 1.459(7) .
C44 C45 1.555(8) .
C44 H44 0.9800 .
C45 N32 1.452(7) .
C45 N30 1.460(7) .
C45 H45 0.9800 .
C46 O16 1.224(7) .
C46 N32 1.350(8) .
C46 N31 1.391(8) .
C47 N30 1.431(7) .
C47 N19 1.466(7) 2_566
C47 H47A 0.9700 .
C47 H47B 0.9700 .
C48 N32 1.427(7) .
C48 N17 1.440(8) 2_566
C48 H48A 0.9700 .
C48 H48B 0.9700 .
C49 O17 1.220(7) .
C49 N34 1.369(8) .
C49 N33 1.415(8) .
C50 N35 1.459(7) .
C50 N33 1.464(7) .
C50 C51 1.503(8) .
C50 H50 0.9800 .
C51 N34 1.444(7) .
C51 N36 1.482(7) .
C51 H51 0.9800 .
C52 O21 1.222(7) .
C52 N36 1.354(7) .
C52 N35 1.358(7) .
C53 N34 1.418(7) .
C53 N37 1.438(7) .
C53 H53A 0.9700 .
C53 H53B 0.9700 .
C54 N39 1.443(7) .
C54 N36 1.469(7) .
C54 H54A 0.9700 .
C54 H54B 0.9700 .
C55 O18 1.222(7) .
C55 N37 1.348(8) .
C55 N38 1.350(8) .
C56 N39 1.419(7) .
C56 N37 1.452(8) .
C56 C57 1.577(8) .
C56 H56 0.9800 .
C57 N38 1.407(8) .
C57 N40 1.449(7) .
C57 H57 0.9800 .
C58 O22 1.199(7) .
C58 N40 1.381(7) .
C58 N39 1.387(7) .
C59 N38 1.442(8) .
C59 N41 1.472(8) .
C59 H59A 0.9700 .
C59 H59B 0.9700 .
C60 N43 1.451(7) .
C60 N40 1.460(7) .
C60 H60A 0.9700 .
C60 H60B 0.9700 .
C61 O19 1.219(8) .
C61 N41 1.379(8) .
C61 N42 1.380(8) .
C62 N43 1.439(7) .
C62 N41 1.455(7) .
C62 C63 1.538(8) .
C62 H62 0.9800 .
C63 N42 1.442(7) .
C63 N44 1.468(7) .
C63 H63 0.9800 .
C64 O23 1.218(6) .
C64 N44 1.352(7) .
C64 N43 1.366(7) .
C65 N45 1.420(7) .
C65 N42 1.430(7) .
C65 H65A 0.9700 .
C65 H65B 0.9700 .
C66 N47 1.438(7) .
C66 N44 1.438(7) .
C66 H66A 0.9700 .
C66 H66B 0.9700 .
C67 O20 1.228(7) .
C67 N46 1.354(7) .
C67 N45 1.375(7) .
C68 N47 1.439(7) .
C68 N45 1.464(7) .
C68 C69 1.528(8) .
C68 H68 0.9800 .
C69 N48 1.463(7) .
C69 N46 1.470(7) .
C69 H69 0.9800 .
C70 O24 1.228(7) .
C70 N48 1.364(8) .
C70 N47 1.372(7) .
C71 N35 1.454(7) .
C71 N46 1.458(7) 2_576
C71 H71A 0.9700 .
C71 H71B 0.9700 .
C72 N33 1.429(7) 2_576
C72 N48 1.440(7) .
C72 H72A 0.9700 .
C72 H72B 0.9700 .
N1 C24 1.450(7) 2
N3 C23 1.441(7) 2
N17 C48 1.440(8) 2_566
N19 C47 1.466(7) 2_566
N33 C72 1.429(7) 2_576
N46 C71 1.458(7) 2_576
O13 Sr1 2.553(4) 2_566

loop_
_platon_squeeze_void_nr
_platon_squeeze_void_average_x
_platon_squeeze_void_average_y
_platon_squeeze_void_average_z
_platon_squeeze_void_volume
_platon_squeeze_void_count_electrons
_platon_squeeze_void_content
1 0.000 0.000 0.000 401 118 ' '
2 0.000 0.000 0.500 358 136 ' '
3 -0.002 0.479 0.979 2085 931 ' '
4 0.000 0.500 0.500 219 74 ' '
5 0.500 0.500 0.500 44 27 ' '
